data_2000541
loop_
_publ_author_name
'Ng, S. W.'
'Kumar Das, V. G.'

_publ_section_title
;
 Structure of triphenyltin chloride-triphenylphosphine oxide (1/1)
 complex
;
_journal_issue 10
_journal_name_full 'Acta Crystallographica Section C'
_journal_page_first 1839
_journal_page_last 1841
_journal_paper_doi 10.1107/S0108270192001306
_journal_volume 48
_journal_year 1992
_chemical_formula_sum 'C36 H30 Cl O P Sn'
_chemical_formula_weight 663.76
_symmetry_cell_setting monoclinic
_symmetry_space_group_name_Hall '-P 2ybc'
_symmetry_space_group_name_H-M 'P 1 21/c 1'
_cell_angle_alpha 90
_cell_angle_beta 98.148(5)
_cell_angle_gamma 90
_cell_formula_units_Z 4
_cell_length_a 10.6710(10)
_cell_length_b 11.777(2)
_cell_length_c 25.4940(10)
_cell_volume 3171.5(6)
_diffrn_radiation_type Mo
_diffrn_radiation_wavelength 0.71073
_exptl_absorpt_coefficient_mu 0.967
_exptl_crystal_density_diffrn 1.390
_exptl_crystal_F_000 1344
_cod_data_source_file as0567.cif
_cod_data_source_block as0567a
_cod_original_cell_volume 3171.5
_cod_original_formula_sum 'C36 H30 Cl1 O1 P1 Sn1'
_cod_database_code 2000541

loop_
_atom_site_label
_atom_site_fract_x
_atom_site_fract_y
_atom_site_fract_z
Sn .19699(3) .00038(4) .156230(10)
Cl .1401(2) -.16160(10) .20973(6)
P .25930(10) .28120(10) .09021(5)
O .2547(3) .1594(3) .10640(10)
C1 .3031(5) -.0942(5) .1077(2)
C2 .2690(6) -.2040(5) .0932(2)
C3 .3373(7) -.2664(6) .0611(3)
C4 .4392(7) -.2219(6) .0429(3)
C5 .4757(7) -.1149(7) .0569(3)
C6 .4093(5) -.0520(6) .0886(3)
C7 .2888(5) .0945(5) .2206(2)
C8 .4148(7) .0783(7) .2399(3)
C9 .4772(9) .1459(8) .2794(3)
C10 .4140(10) .2276(8) .3014(3)
C11 .2910(10) .2465(7) .2839(3)
C12 .2285(7) .1803(5) .2441(3)
C13 .0067(5) .0393(4) .1250(2)
C14 -.0277(6) .0650(5) .0717(2)
C15 -.1490(6) .0973(6) .0523(3)
C16 -.2381(7) .1059(7) .0852(3)
C17 -.2075(6) .0795(7) .1372(3)
C18 -.0868(6) .0459(6) .1568(2)
C19 .1697(5) .3718(4) .1272(2)
C20 .2145(6) .4720(5) .1497(2)
C21 .1433(7) .5340(6) .1812(3)
C22 .0290(6) .4956(6) .1901(2)
C23 -.0162(6) .3959(6) .1682(3)
C24 .0516(5) .3350(5) .1366(2)
C25 .1999(4) .2970(4) .0212(2)
C26 .2135(5) .2076(5) -.0124(2)
C27 .1712(6) .2170(6) -.0657(2)
C28 .1149(6) .3130(6) -.0861(2)
C29 .1001(6) .4029(6) -.0533(2)
C30 .1435(6) .3962(5) .0002(2)
C31 .4167(5) .3376(4) .1014(2)
C32 .4589(5) .4188(6) .0688(2)
C33 .5748(6) .4720(6) .0834(3)
C34 .6477(6) .4421(7) .1289(3)
C35 .6088(6) .3608(6) .1613(3)
C36 .4933(5) .3083(6) .1474(3)
H1 .197 -.236 .105
H2 .313 -.342 .052
H3 .484 -.265 .020
H4 .548 -.084 .045
H5 .437 .023 .098
H6 .458 .019 .225
H7 .565 .135 .291
H8 .457 .272 .329
H9 .247 .305 .300
H10 .141 .194 .232
H11 .035 .060 .049
H12 -.171 .113 .016
H13 -.321 .131 .072
H14 -.270 .083 .160
H15 -.066 .027 .193
H16 .295 .499 .143
H17 .175 .603 .197
H18 -.020 .538 .212
H19 -.096 .368 .175
H20 .018 .267 .120
H21 .252 .139 .002
H22 .183 .155 -.089
H23 .084 .318 -.123
H24 .060 .470 -.068
H25 .136 .459 .023
H26 .408 .437 .036
H27 .602 .529 .061
H28 .727 .479 .139
H29 .662 .340 .193
H30 .466 .252 .170

loop_
_geom_bond_atom_site_label_1
_geom_bond_atom_site_label_2
_geom_bond_distance
Sn Cl 2.470(2)
Sn O 2.391(4)
Sn C1 2.109(6)
Sn C7 2.103(6)
Sn C13 2.124(6)
P O 1.496(4)
P C19 1.789(5)
P C25 1.793(5)
P C31 1.791(5)
C1 C2 1.379(9)
C1 C6 1.388(8)
C2 C3 1.384(9)
C3 C4 1.350(10)
C4 C5 1.350(10)
C5 C6 1.366(9)
C7 C8 1.379(9)
C7 C12 1.380(9)
C8 C9 1.380(10)
C9 C10 1.34(2)
C10 C11 1.340(10)
C11 C12 1.370(10)
C13 C14 1.389(8)
C14 C15 1.373(8)
C15 C16 1.360(10)
C16 C17 1.360(10)
C17 C18 1.372(9)
C19 C20 1.368(8)
C19 C24 1.384(7)
C20 C21 1.388(9)
C21 C22 1.350(10)
C22 C23 1.360(10)
C23 C24 1.361(9)
C25 C26 1.378(7)
C25 C30 1.386(7)
C26 C27 1.375(8)
C27 C28 1.349(9)
C28 C29 1.372(9)
C29 C30 1.380(8)
C31 C32 1.383(8)
C31 C36 1.375(8)
C32 C33 1.389(9)
C33 C34 1.350(10)
C34 C35 1.370(10)
C35 C36 1.379(8)
